data_9016352
loop_
_publ_author_name
'Mentre, O.'
'Huve, M.'
'Abraham, F.'

_publ_section_title
;
 Bidimensional cationic ordering and thermal dependence
 in beta- Pb(x)V2O5 bronzes
 _cod_database_code 1004148
;
_journal_name_full 'Journal of Solid State Chemistry'
_journal_page_first 186
_journal_page_last 196
_journal_paper_doi 10.1006/jssc.1999.8241
_journal_volume 145
_journal_year 1999
_chemical_formula_sum 'O10 Pb0.608 V4'
_space_group_IT_number 11
_symmetry_space_group_name_Hall '-P 2yb'
_symmetry_space_group_name_H-M 'P 1 21/m 1'
_cell_angle_alpha 90
_cell_angle_beta 109.29
_cell_angle_gamma 90
_cell_length_a 15.478
_cell_length_b 7.288
_cell_length_c 10.123
_cell_formula_units_Z 6
_cell_volume 1077.803
_database_code_amcsd 0013976
_exptl_crystal_density_diffrn 4.527
_cod_duplicate_entry 1004148
_cod_original_formula_sum 'Pb.608 V4 O10'
_cod_database_code 9016352
_amcsd_formula_title 'O5 Pb0.304 V2'

loop_
_space_group_symop_operation_xyz
x,y,z
x,1/2-y,z
-x,1/2+y,-z
-x,-y,-z

loop_
_atom_site_label
_atom_site_fract_x
_atom_site_fract_y
_atom_site_fract_z
_atom_site_occupancy
Pb1 0.50400 0.00320 0.39480 0.46600
Pb2 0.00453 0.75000 0.39440 0.89200
V1 0.83140 0.50120 0.09640 1.00000
V2 0.33910 0.75000 0.10080 1.00000
V3 0.33810 0.25000 0.09840 1.00000
V4 0.61150 0.49920 0.11120 1.00000
V5 0.12130 0.75000 0.11550 1.00000
V6 0.12590 0.25000 0.12600 1.00000
V7 0.78000 0.50170 0.40360 1.00000
V8 0.28740 0.75000 0.41120 1.00000
V9 0.29060 0.25000 0.41440 1.00000
O1 -0.00020 0.25000 -0.00500 1.00000
O2 0.50000 0.00000 0.00000 1.00000
O3 0.31500 0.00100 0.05400 1.00000
O4 0.80700 0.75000 0.04600 1.00000
O5 0.81500 0.25000 0.04500 1.00000
O6 0.13000 0.00300 0.07500 1.00000
O7 0.63700 0.75000 0.08000 1.00000
O8 0.63700 0.25000 0.07900 1.00000
O9 0.93900 -0.01000 0.21700 1.00000
O10 0.43200 0.75000 0.21500 1.00000
O11 0.43000 0.25000 0.21500 1.00000
O12 0.76000 0.00300 0.22200 1.00000
O13 0.26700 0.75000 0.22100 1.00000
O14 0.26400 0.25000 0.22200 1.00000
O15 0.61400 0.00300 0.27800 1.00000
O16 0.10800 0.75000 0.26900 1.00000
O17 0.10100 0.25000 0.26500 1.00000
O18 0.25100 0.00000 0.42300 1.00000
O19 0.75600 0.75000 0.42100 1.00000
O20 0.76600 0.25000 0.43100 1.00000
O21 0.89200 0.01400 0.46800 1.00000
O22 0.39500 0.75000 0.47100 1.00000
O23 0.39700 0.25000 0.47200 1.00000

loop_
_cod_related_entry_id
_cod_related_entry_database
_cod_related_entry_code
1 AMCSD 0013976
